data_4514787
loop_
_publ_author_name
'Wu, Wenli'
'Cui, Enxin'
'Zhang, Yun'
'Zhang, Chen'
'Zhu, Feng'
'Tung, Chen-Ho'
'Wang, Yifeng'

_publ_section_title
;
 Involving Single-Atom Silver(0) in Selective Dehalogenation by AgF under
 Visible-Light Irradiation
;
_journal_issue 7
_journal_name_full 'ACS Catalysis'
_journal_page_first 6335
_journal_paper_doi 10.1021/acscatal.9b01929
_journal_volume 9
_journal_year 2019
_chemical_formula_moiety 'C8 H6 N'
_chemical_formula_sum 'C8 H6 N'
_chemical_formula_weight 116.14
_space_group_crystal_system monoclinic
_space_group_IT_number 14
_space_group_name_Hall '-P 2yn'
_space_group_name_H-M_alt 'P 1 21/n 1'
_symmetry_space_group_name_Hall '-P 2yn'
_symmetry_space_group_name_H-M 'P 1 21/n 1'
_atom_sites_solution_hydrogens geom
_atom_sites_solution_primary dual
_audit_creation_date 2018-12-03
_audit_creation_method
;
Olex2 1.2
(compiled 2018.05.29 svn.r3508 for OlexSys, GUI svn.r5506)
;
_cell_angle_alpha 90
_cell_angle_beta 92.593(4)
_cell_angle_gamma 90
_cell_formula_units_Z 4
_cell_length_a 7.8048(3)
_cell_length_b 5.9454(3)
_cell_length_c 13.2408(5)
_cell_measurement_reflns_used 1495
_cell_measurement_temperature 172.98(10)
_cell_measurement_theta_max 75.4910
_cell_measurement_theta_min 6.4370
_cell_volume 613.78(5)
_computing_cell_refinement 'CrysAlisPro 1.171.39.30d (Rigaku OD, 2017)'
_computing_data_collection 'CrysAlisPro 1.171.39.30d (Rigaku OD, 2017)'
_computing_data_reduction 'CrysAlisPro 1.171.39.30d (Rigaku OD, 2017)'
_computing_molecular_graphics 'Olex2 (Dolomanov et al., 2009)'
_computing_publication_material 'Olex2 (Dolomanov et al., 2009)'
_computing_structure_refinement 'ShelXL (Sheldrick, 2015)'
_computing_structure_solution 'ShelXT (Sheldrick, 2015)'
_diffrn_ambient_environment N~2~
_diffrn_ambient_temperature 172.98(10)
_diffrn_detector 'CCD plate'
_diffrn_detector_type HyPix
_diffrn_measured_fraction_theta_full 0.992
_diffrn_measured_fraction_theta_max 0.943
_diffrn_measurement_details
;
List of Runs (angles in degrees, time in seconds):

  # Type    Start    End  Width  t~exp~   \w     \q     \k     \f   Frames
--------------------------------------------------------------------------
  1  \w    -62.00 -37.00   1.00    0.10    --  -86.25 142.00-137.00   25
  2  \w    -96.00 -23.00   1.00    0.10    --  -48.45 142.00-137.00   73
  3  \w     37.00 123.00   1.00    0.10    --  107.75 -57.00 -60.00   86
  4  \w    110.00 135.00   1.00    0.10    --  107.75 128.00  51.00   25
  5  \w   -118.00 -26.00   1.00    0.10    --  -48.45 -77.00  90.00   92
  6  \w   -105.00 -70.00   1.00    0.10    --  -86.25-128.00 -23.00   35
  7  \w   -120.00 -72.00   1.00    0.10    --  -48.45-128.00 -23.00   48
  8  \w    -86.00 -61.00   1.00    0.10    --  -48.45-142.00 165.00   25
  9  \w   -158.00 -83.00   1.00    0.10    --  -86.25 -99.00-120.00   75
 10  \w     56.00  81.00   1.00    0.10    --   48.45-142.00 165.00   25
 11  \w     42.00 129.00   1.00    0.10    --  107.75-142.00 165.00   87
 12  \w     58.00 122.00   1.00    0.10    --  107.75-128.00 -23.00   64
 13  \w     96.00 134.00   1.00    0.10    --  107.75  37.00 -30.00   38
 14  \w    153.00 178.00   1.00    0.10    --  107.75  37.00 -30.00   25
 15  \w     86.00 174.00   1.00    0.10    --  107.75  77.00 120.00   88
;
_diffrn_measurement_device 'four-circle diffractometer'
_diffrn_measurement_device_type 'CCD area detector'
_diffrn_measurement_method '\w scans'
_diffrn_orient_matrix_type 'CrysAlisPro convention (1999,Acta A55,543-557)'
_diffrn_orient_matrix_UB_11 0.0362116000
_diffrn_orient_matrix_UB_12 -0.2510083000
_diffrn_orient_matrix_UB_13 -0.0181512000
_diffrn_orient_matrix_UB_21 -0.1650859000
_diffrn_orient_matrix_UB_22 -0.0629898000
_diffrn_orient_matrix_UB_23 0.0530070000
_diffrn_orient_matrix_UB_31 -0.1023929000
_diffrn_orient_matrix_UB_32 0.0124601000
_diffrn_orient_matrix_UB_33 -0.1021084000
_diffrn_radiation_monochromator mirror
_diffrn_radiation_probe x-ray
_diffrn_radiation_type CuK\a
_diffrn_radiation_wavelength 1.54184
_diffrn_reflns_av_R_equivalents 0.0355
_diffrn_reflns_av_unetI/netI 0.0413
_diffrn_reflns_Laue_measured_fraction_full 0.992
_diffrn_reflns_Laue_measured_fraction_max 0.943
_diffrn_reflns_limit_h_max 9
_diffrn_reflns_limit_h_min -9
_diffrn_reflns_limit_k_max 7
_diffrn_reflns_limit_k_min -7
_diffrn_reflns_limit_l_max 14
_diffrn_reflns_limit_l_min -16
_diffrn_reflns_number 3467
_diffrn_reflns_point_group_measured_fraction_full 0.992
_diffrn_reflns_point_group_measured_fraction_max 0.943
_diffrn_reflns_theta_full 67.684
_diffrn_reflns_theta_max 76.353
_diffrn_reflns_theta_min 6.458
_diffrn_source 'micro-focus sealed X-ray tube'
_diffrn_source_type 'PhotonJet (Cu) X-ray Source'
_exptl_absorpt_coefficient_mu 0.584
_exptl_absorpt_correction_T_max 1.00000
_exptl_absorpt_correction_T_min 0.39850
_exptl_absorpt_correction_type multi-scan
_exptl_absorpt_process_details
;
CrysAlisPro 1.171.39.30d (Rigaku Oxford Diffraction, 2017)
Empirical absorption correction using spherical harmonics,
 implemented in SCALE3 ABSPACK scaling algorithm.
;
_exptl_crystal_colour colourless
_exptl_crystal_colour_primary colourless
_exptl_crystal_density_diffrn 1.257
_exptl_crystal_description block
_exptl_crystal_F_000 244
_refine_diff_density_max 0.162
_refine_diff_density_min -0.245
_refine_diff_density_rms 0.055
_refine_ls_extinction_method none
_refine_ls_goodness_of_fit_ref 1.055
_refine_ls_hydrogen_treatment constr
_refine_ls_matrix_type full
_refine_ls_number_parameters 82
_refine_ls_number_reflns 1219
_refine_ls_number_restraints 0
_refine_ls_restrained_S_all 1.055
_refine_ls_R_factor_all 0.0648
_refine_ls_R_factor_gt 0.0523
_refine_ls_shift/su_max 0.000
_refine_ls_shift/su_mean 0.000
_refine_ls_structure_factor_coef Fsqd
_refine_ls_weighting_details 'w=1/[\s^2^(Fo^2^)+(0.0823P)^2^+0.1821P] where P=(Fo^2^+2Fc^2^)/3'
_refine_ls_weighting_scheme calc
_refine_ls_wR_factor_gt 0.1393
_refine_ls_wR_factor_ref 0.1581
_reflns_Friedel_coverage 0.000
_reflns_number_gt 987
_reflns_number_total 1219
_reflns_threshold_expression 'I > 2\s(I)'
_cod_data_source_file cs9b01929_si_004.cif
_cod_data_source_block exp_283
_cod_database_code 4514787
_shelx_shelxl_version_number 2014/7
_chemical_oxdiff_formula 'C N H '
_shelx_space_group_comment
;
The symmetry employed for this shelxl refinement is uniquely defined
by the following loop, which should always be used as a source of
symmetry information in preference to the above space-group names.
They are only intended as comments.
;
_reflns_odcompleteness_completeness 99.09
_reflns_odcompleteness_iscentric 1
_reflns_odcompleteness_theta 66.97
_olex2_refinement_description
;
1. Fixed Uiso
 At 1.2 times of:
  All C(H) groups, All C(H,H) groups
2.a Secondary CH2 refined with riding coordinates:
 C8(H8A,H8B)
2.b Aromatic/amide H refined with riding coordinates:
 C3(H3), C5(H5), C2(H2), C6(H6)
;
_olex2_submission_special_instructions 'No special instructions were received'
_oxdiff_exptl_absorpt_empirical_details
;
Empirical correction (ABSPACK) includes:
- Absorption correction using spherical harmonics
- Frame scaling
;
_oxdiff_exptl_absorpt_empirical_full_max 1.641
_oxdiff_exptl_absorpt_empirical_full_min 0.562

loop_
_space_group_symop_operation_xyz
'x, y, z'
'-x+1/2, y+1/2, -z+1/2'
'-x, -y, -z'
'x-1/2, -y-1/2, z-1/2'

loop_
_atom_site_label
_atom_site_type_symbol
_atom_site_fract_x
_atom_site_fract_y
_atom_site_fract_z
_atom_site_U_iso_or_equiv
_atom_site_adp_type
_atom_site_occupancy
_atom_site_site_symmetry_order
_atom_site_calc_flag
_atom_site_refinement_flags_posn
N1 N 0.71004(19) 0.5460(3) 0.17563(11) 0.0443(5) Uani 1 1 d .
C7 C 0.6111(2) 0.5304(3) 0.23691(12) 0.0337(4) Uani 1 1 d .
C3 C 0.3257(2) 0.6657(3) 0.44606(12) 0.0320(4) Uani 1 1 d .
H3 H 0.3056 0.7839 0.4900 0.038 Uiso 1 1 calc R
C4 C 0.2267(2) 0.4703(3) 0.45016(12) 0.0311(4) Uani 1 1 d .
C5 C 0.2591(2) 0.2959(3) 0.38368(12) 0.0340(4) Uani 1 1 d .
H5 H 0.1943 0.1649 0.3860 0.041 Uiso 1 1 calc R
C2 C 0.4533(2) 0.6853(3) 0.37733(12) 0.0322(4) Uani 1 1 d .
H2 H 0.5191 0.8155 0.3755 0.039 Uiso 1 1 calc R
C1 C 0.48252(19) 0.5095(3) 0.31100(11) 0.0300(4) Uani 1 1 d .
C8 C 0.0841(2) 0.4520(3) 0.52246(12) 0.0355(5) Uani 1 1 d .
H8A H 0.1163 0.5324 0.5842 0.043 Uiso 1 1 calc R
H8B H 0.0675 0.2952 0.5397 0.043 Uiso 1 1 calc R
C6 C 0.3853(2) 0.3129(3) 0.31427(12) 0.0331(4) Uani 1 1 d .
H6 H 0.4053 0.1948 0.2703 0.040 Uiso 1 1 calc R

loop_
_atom_site_aniso_label
_atom_site_aniso_U_11
_atom_site_aniso_U_22
_atom_site_aniso_U_33
_atom_site_aniso_U_23
_atom_site_aniso_U_13
_atom_site_aniso_U_12
N1 0.0425(9) 0.0455(10) 0.0461(9) 0.0005(7) 0.0152(7) 0.0012(7)
C7 0.0320(9) 0.0350(9) 0.0342(9) 0.0016(7) 0.0026(7) 0.0023(7)
C3 0.0315(8) 0.0361(9) 0.0284(8) 0.0003(6) 0.0012(6) 0.0052(7)
C4 0.0239(8) 0.0419(9) 0.0272(8) 0.0058(6) -0.0009(6) 0.0043(6)
C5 0.0279(8) 0.0368(9) 0.0371(9) 0.0025(7) 0.0004(6) -0.0035(6)
C2 0.0282(8) 0.0340(8) 0.0344(9) 0.0034(7) 0.0024(7) 0.0005(6)
C1 0.0245(8) 0.0375(9) 0.0280(8) 0.0031(6) 0.0008(6) 0.0037(6)
C8 0.0296(9) 0.0481(10) 0.0290(8) 0.0085(7) 0.0035(7) 0.0036(7)
C6 0.0319(8) 0.0361(9) 0.0313(8) -0.0017(7) 0.0001(6) 0.0021(7)

loop_
_atom_type_symbol
_atom_type_description
_atom_type_scat_dispersion_real
_atom_type_scat_dispersion_imag
_atom_type_scat_source
C C 0.0181 0.0091 'International Tables Vol C Tables 4.2.6.8 and 6.1.1.4'
H H 0.0000 0.0000 'International Tables Vol C Tables 4.2.6.8 and 6.1.1.4'
N N 0.0311 0.0180 'International Tables Vol C Tables 4.2.6.8 and 6.1.1.4'

loop_
_geom_angle_atom_site_label_1
_geom_angle_atom_site_label_2
_geom_angle_atom_site_label_3
_geom_angle
_geom_angle_site_symmetry_1
_geom_angle_site_symmetry_3
N1 C7 C1 178.01(17) . .
C4 C3 H3 119.6 . .
C2 C3 H3 119.6 . .
C2 C3 C4 120.73(15) . .
C3 C4 C8 120.72(15) . .
C5 C4 C3 118.60(14) . .
C5 C4 C8 120.64(15) . .
C4 C5 H5 119.3 . .
C6 C5 C4 121.46(15) . .
C6 C5 H5 119.3 . .
C3 C2 H2 120.2 . .
C3 C2 C1 119.69(15) . .
C1 C2 H2 120.2 . .
C2 C1 C7 120.29(14) . .
C2 C1 C6 120.34(14) . .
C6 C1 C7 119.36(14) . .
C4 C8 C8 111.89(15) . 3_566
C4 C8 H8A 109.2 . .
C4 C8 H8B 109.2 . .
C8 C8 H8A 109.2 3_566 .
C8 C8 H8B 109.2 3_566 .
H8A C8 H8B 107.9 . .
C5 C6 C1 119.18(14) . .
C5 C6 H6 120.4 . .
C1 C6 H6 120.4 . .

loop_
_geom_bond_atom_site_label_1
_geom_bond_atom_site_label_2
_geom_bond_distance
_geom_bond_site_symmetry_2
N1 C7 1.149(2) .
C7 C1 1.440(2) .
C3 H3 0.9300 .
C3 C4 1.398(2) .
C3 C2 1.384(2) .
C4 C5 1.391(2) .
C4 C8 1.505(2) .
C5 H5 0.9300 .
C5 C6 1.381(2) .
C2 H2 0.9300 .
C2 C1 1.391(2) .
C1 C6 1.395(2) .
C8 C8 1.527(3) 3_566
C8 H8A 0.9700 .
C8 H8B 0.9700 .
C6 H6 0.9300 .
